data_2232200
loop_
_publ_author_name
'Thirugnanasundar, A.'
'Parthipan, K.'
'Anthonisamy, V. S. Xavier'
'Chakkaravarthi, G.'
'Rajagopal, G.'

_publ_section_title
;
 <i>N</i>'-[(1<i>E</i>)-3-Bromo-5-chloro-2-hydroxybenzylidene]-4-<i>tert</i>-butylbenzohydrazide
 ethanol monosolvate
;
_journal_coeditor_code CV5157
_journal_issue 11
_journal_name_full 'Acta Crystallographica Section E'
_journal_page_first o2857
_journal_paper_doi 10.1107/S160053681104027X
_journal_volume 67
_journal_year 2011
_chemical_formula_iupac 'C18 H18 Br Cl N2 O2, C2 H6 O'
_chemical_formula_moiety 'C18 H18 Br Cl N2 O2, C2 H6 O'
_chemical_formula_sum 'C20 H24 Br Cl N2 O3'
_chemical_formula_weight 455.77
_chemical_name_systematic
;
<i>N</i>'-[(1<i>E</i>)-3-Bromo-5-chloro-2-hydroxybenzylidene]-4-
<i>tert</i>-butylbenzohydrazide ethanol monosolvate
;
_space_group_IT_number 2
_symmetry_cell_setting triclinic
_symmetry_space_group_name_Hall '-P 1'
_symmetry_space_group_name_H-M 'P -1'
_atom_sites_solution_hydrogens geom
_atom_sites_solution_primary direct
_atom_sites_solution_secondary difmap
_audit_creation_method SHELXL-97
_cell_angle_alpha 78.811(2)
_cell_angle_beta 79.2350(10)
_cell_angle_gamma 79.469(2)
_cell_formula_units_Z 2
_cell_length_a 9.2478(4)
_cell_length_b 9.4057(4)
_cell_length_c 12.7838(5)
_cell_measurement_reflns_used 5983
_cell_measurement_temperature 295(2)
_cell_measurement_theta_max 25.3
_cell_measurement_theta_min 2.2
_cell_volume 1059.17(8)
_computing_cell_refinement 'SAINT (Bruker, 2004)'
_computing_data_collection 'APEX2 (Bruker, 2004)'
_computing_data_reduction 'SAINT (Bruker, 2004)'
_computing_molecular_graphics 'PLATON (Spek, 2009)'
_computing_publication_material 'SHELXL97 (Sheldrick, 2008)'
_computing_structure_refinement 'SHELXL97 (Sheldrick, 2008)'
_computing_structure_solution 'SHELXS97 (Sheldrick, 2008)'
_diffrn_ambient_temperature 295(2)
_diffrn_measured_fraction_theta_full 0.990
_diffrn_measured_fraction_theta_max 0.990
_diffrn_measurement_device_type 'Bruker Kappa APEXII'
_diffrn_measurement_method '\w and \f'
_diffrn_radiation_monochromator graphite
_diffrn_radiation_source 'fine-focus sealed tube'
_diffrn_radiation_type MoK\a
_diffrn_radiation_wavelength 0.71073
_diffrn_reflns_av_R_equivalents 0.0334
_diffrn_reflns_av_sigmaI/netI 0.0362
_diffrn_reflns_limit_h_max 13
_diffrn_reflns_limit_h_min -13
_diffrn_reflns_limit_k_max 13
_diffrn_reflns_limit_k_min -13
_diffrn_reflns_limit_l_max 18
_diffrn_reflns_limit_l_min -18
_diffrn_reflns_number 27712
_diffrn_reflns_theta_full 31.06
_diffrn_reflns_theta_max 31.06
_diffrn_reflns_theta_min 2.27
_diffrn_standards_interval_time 0
_diffrn_standards_number 0
_exptl_absorpt_coefficient_mu 2.088
_exptl_absorpt_correction_T_max 0.6801
_exptl_absorpt_correction_T_min 0.6128
_exptl_absorpt_correction_type multi-scan
_exptl_absorpt_process_details '(SADABS; Sheldrick, 1996)'
_exptl_crystal_colour 'pale yellow'
_exptl_crystal_density_diffrn 1.429
_exptl_crystal_density_method 'not measured'
_exptl_crystal_description block
_exptl_crystal_F_000 468
_exptl_crystal_size_max 0.26
_exptl_crystal_size_mid 0.22
_exptl_crystal_size_min 0.20
_refine_diff_density_max 0.599
_refine_diff_density_min -0.631
_refine_ls_extinction_method none
_refine_ls_goodness_of_fit_ref 1.030
_refine_ls_hydrogen_treatment constr
_refine_ls_matrix_type full
_refine_ls_number_parameters 248
_refine_ls_number_reflns 6728
_refine_ls_number_restraints 1
_refine_ls_restrained_S_all 1.031
_refine_ls_R_factor_all 0.1121
_refine_ls_R_factor_gt 0.0520
_refine_ls_shift/su_max 0.000
_refine_ls_shift/su_mean 0.000
_refine_ls_structure_factor_coef Fsqd
_refine_ls_weighting_details 'calc w=1/[\s^2^(Fo^2^)+(0.0879P)^2^+0.2447P] where P=(Fo^2^+2Fc^2^)/3'
_refine_ls_weighting_scheme calc
_refine_ls_wR_factor_gt 0.1483
_refine_ls_wR_factor_ref 0.1800
_reflns_number_gt 3460
_reflns_number_total 6728
_reflns_threshold_expression I>2sigma(I)
_cod_data_source_file cv5157.cif
_cod_data_source_block I
_cod_database_code 2232200
_cod_database_fobs_code 2232200

loop_
_symmetry_equiv_pos_as_xyz
'x, y, z'
'-x, -y, -z'

loop_
_atom_site_type_symbol
_atom_site_label
_atom_site_fract_x
_atom_site_fract_y
_atom_site_fract_z
_atom_site_U_iso_or_equiv
_atom_site_adp_type
_atom_site_calc_flag
_atom_site_refinement_flags
_atom_site_occupancy
_atom_site_symmetry_multiplicity
Br Br1 0.93954(5) 0.98169(6) 0.84703(3) 0.1019(2) Uani d . 1 1
Cl Cl1 0.49673(11) 1.20251(9) 0.60211(8) 0.0842(3) Uani d . 1 1
O O1 1.0463(2) 0.8013(2) 0.67203(17) 0.0626(5) Uani d . 1 1
H H1 1.0757 0.7517 0.6239 0.094 Uiso d R 1 1
O O2 1.2797(2) 0.5219(2) 0.52053(15) 0.0637(5) Uani d . 1 1
N N1 1.0370(2) 0.7096(2) 0.49638(17) 0.0473(5) Uani d . 1 1
N N2 1.1026(2) 0.6271(2) 0.41810(17) 0.0465(5) Uani d . 1 1
H H2 1.0646 0.6326 0.3607 0.056 Uiso d R 1 1
C C1 0.8540(3) 0.8951(3) 0.5612(2) 0.0467(6) Uani d . 1 1
C C2 0.9213(3) 0.8912(3) 0.6516(2) 0.0484(6) Uani d . 1 1
C C3 0.8529(3) 0.9868(3) 0.7243(2) 0.0549(7) Uani d . 1 1
C C4 0.7247(3) 1.0821(3) 0.7087(2) 0.0575(7) Uani d . 1 1
H H4 0.6820 1.1453 0.7575 0.069 Uiso calc R 1 1
C C5 0.6601(3) 1.0831(3) 0.6197(2) 0.0560(7) Uani d . 1 1
C C6 0.7235(3) 0.9919(3) 0.5463(2) 0.0545(6) Uani d . 1 1
H H6 0.6791 0.9948 0.4862 0.065 Uiso calc R 1 1
C C7 0.9190(3) 0.8017(3) 0.4805(2) 0.0504(6) Uani d . 1 1
H H7 0.8762 0.8085 0.4191 0.060 Uiso calc R 1 1
C C8 1.2312(3) 0.5359(3) 0.43593(19) 0.0448(5) Uani d . 1 1
C C9 1.3105(3) 0.4581(2) 0.34618(19) 0.0413(5) Uani d . 1 1
C C10 1.2420(3) 0.4292(3) 0.2672(2) 0.0461(5) Uani d . 1 1
H H10 1.1405 0.4603 0.2676 0.055 Uiso calc R 1 1
C C11 1.3245(3) 0.3540(3) 0.1874(2) 0.0477(6) Uani d . 1 1
H H11 1.2765 0.3344 0.1353 0.057 Uiso calc R 1 1
C C12 1.4758(3) 0.3071(2) 0.1826(2) 0.0444(5) Uani d . 1 1
C C13 1.5416(3) 0.3359(3) 0.2627(2) 0.0538(6) Uani d . 1 1
H H13 1.6432 0.3051 0.2620 0.065 Uiso calc R 1 1
C C14 1.4614(3) 0.4091(3) 0.3443(2) 0.0543(6) Uani d . 1 1
H H14 1.5090 0.4254 0.3980 0.065 Uiso calc R 1 1
C C15 1.5690(3) 0.2267(3) 0.0933(2) 0.0539(6) Uani d . 1 1
C C16 1.4789(5) 0.2141(5) 0.0085(3) 0.0977(13) Uani d . 1 1
H H16A 1.4379 0.3103 -0.0238 0.146 Uiso calc R 1 1
H H16B 1.3995 0.1593 0.0418 0.146 Uiso calc R 1 1
H H16C 1.5423 0.1646 -0.0461 0.146 Uiso calc R 1 1
C C17 1.7001(5) 0.3051(4) 0.0402(3) 0.0918(13) Uani d . 1 1
H H17A 1.6648 0.4066 0.0164 0.138 Uiso calc R 1 1
H H17B 1.7520 0.2610 -0.0208 0.138 Uiso calc R 1 1
H H17C 1.7664 0.2971 0.0912 0.138 Uiso calc R 1 1
C C18 1.6298(4) 0.0714(3) 0.1443(3) 0.0780(10) Uani d . 1 1
H H18A 1.6936 0.0220 0.0898 0.117 Uiso calc R 1 1
H H18B 1.5484 0.0184 0.1756 0.117 Uiso calc R 1 1
H H18C 1.6854 0.0765 0.1995 0.117 Uiso calc R 1 1
O O3 0.8792(3) 0.6125(3) 0.29413(18) 0.0786(7) Uani d . 1 1
H H3 0.8295 0.5667 0.3451 0.118 Uiso d R 1 1
C C19 0.9211(6) 0.6211(10) 0.1011(4) 0.163(3) Uani d D 1 1
H H19A 0.9967 0.6814 0.0944 0.244 Uiso calc R 1 1
H H19B 0.8696 0.6507 0.0400 0.244 Uiso calc R 1 1
H H19C 0.9665 0.5204 0.1040 0.244 Uiso calc R 1 1
C C20 0.8100(5) 0.6384(8) 0.2050(3) 0.1222(18) Uani d D 1 1
H H20A 0.7549 0.7370 0.1978 0.147 Uiso calc R 1 1
H H20B 0.7393 0.5705 0.2149 0.147 Uiso calc R 1 1

loop_
_atom_site_aniso_label
_atom_site_aniso_U_11
_atom_site_aniso_U_22
_atom_site_aniso_U_33
_atom_site_aniso_U_12
_atom_site_aniso_U_13
_atom_site_aniso_U_23
Br1 0.0838(3) 0.1505(4) 0.0874(3) 0.0068(3) -0.0185(2) -0.0770(3)
Cl1 0.0797(6) 0.0691(5) 0.0899(6) 0.0249(4) -0.0068(5) -0.0198(4)
O1 0.0522(11) 0.0749(12) 0.0641(12) 0.0052(9) -0.0073(9) -0.0354(10)
O2 0.0541(11) 0.0963(15) 0.0461(10) -0.0032(10) -0.0084(9) -0.0323(10)
N1 0.0503(12) 0.0485(11) 0.0446(11) -0.0085(9) 0.0045(9) -0.0216(9)
N2 0.0493(12) 0.0500(11) 0.0411(11) -0.0020(9) 0.0002(9) -0.0220(9)
C1 0.0482(13) 0.0412(12) 0.0482(14) -0.0070(10) 0.0069(11) -0.0151(10)
C2 0.0495(14) 0.0473(13) 0.0482(14) -0.0119(11) 0.0062(11) -0.0169(11)
C3 0.0543(15) 0.0617(15) 0.0511(15) -0.0137(12) 0.0077(12) -0.0259(12)
C4 0.0598(17) 0.0504(14) 0.0588(16) -0.0089(12) 0.0159(13) -0.0242(12)
C5 0.0571(16) 0.0425(13) 0.0598(17) 0.0001(11) 0.0065(13) -0.0101(11)
C6 0.0605(17) 0.0486(13) 0.0510(15) -0.0019(12) -0.0039(12) -0.0104(11)
C7 0.0589(16) 0.0480(13) 0.0443(13) -0.0057(11) -0.0001(11) -0.0176(11)
C8 0.0428(13) 0.0531(13) 0.0409(13) -0.0103(10) 0.0002(10) -0.0170(10)
C9 0.0417(12) 0.0429(11) 0.0392(12) -0.0056(9) -0.0007(9) -0.0129(9)
C10 0.0396(12) 0.0534(13) 0.0459(13) 0.0008(10) -0.0040(10) -0.0201(11)
C11 0.0468(14) 0.0540(13) 0.0447(13) 0.0002(10) -0.0079(11) -0.0208(11)
C12 0.0454(13) 0.0399(11) 0.0456(13) -0.0036(9) 0.0018(10) -0.0129(10)
C13 0.0358(12) 0.0667(16) 0.0591(16) 0.0023(11) -0.0039(11) -0.0235(13)
C14 0.0455(14) 0.0695(16) 0.0521(15) -0.0036(12) -0.0103(11) -0.0226(13)
C15 0.0535(15) 0.0503(13) 0.0554(15) -0.0023(11) 0.0069(12) -0.0226(12)
C16 0.093(3) 0.124(3) 0.082(2) 0.017(2) -0.009(2) -0.068(2)
C17 0.099(3) 0.075(2) 0.091(3) -0.0283(19) 0.048(2) -0.0345(19)
C18 0.077(2) 0.0517(16) 0.095(3) 0.0024(14) 0.0109(19) -0.0212(16)
O3 0.0644(14) 0.1174(19) 0.0548(12) -0.0080(13) -0.0132(10) -0.0176(12)
C19 0.104(4) 0.311(10) 0.079(3) -0.029(5) -0.018(3) -0.046(5)
C20 0.096(3) 0.195(6) 0.079(3) -0.014(3) -0.029(3) -0.027(3)

loop_
_atom_type_symbol
_atom_type_description
_atom_type_scat_dispersion_real
_atom_type_scat_dispersion_imag
_atom_type_scat_source
C C 0.0033 0.0016 'International Tables Vol C Tables 4.2.6.8 and 6.1.1.4'
H H 0.0000 0.0000 'International Tables Vol C Tables 4.2.6.8 and 6.1.1.4'
N N 0.0061 0.0033 'International Tables Vol C Tables 4.2.6.8 and 6.1.1.4'
O O 0.0106 0.0060 'International Tables Vol C Tables 4.2.6.8 and 6.1.1.4'
Cl Cl 0.1484 0.1585 'International Tables Vol C Tables 4.2.6.8 and 6.1.1.4'
Br Br -0.2901 2.4595 'International Tables Vol C Tables 4.2.6.8 and 6.1.1.4'

loop_
_geom_angle_atom_site_label_1
_geom_angle_atom_site_label_2
_geom_angle_atom_site_label_3
_geom_angle
C2 O1 H1 109.5
C7 N1 N2 118.4(2)
C8 N2 N1 116.5(2)
C8 N2 H2 121.8
N1 N2 H2 121.8
C6 C1 C2 119.7(2)
C6 C1 C7 118.7(3)
C2 C1 C7 121.5(2)
O1 C2 C3 118.6(3)
O1 C2 C1 123.5(2)
C3 C2 C1 117.9(2)
C4 C3 C2 121.9(3)
C4 C3 Br1 119.4(2)
C2 C3 Br1 118.6(2)
C3 C4 C5 119.1(2)
C3 C4 H4 120.4
C5 C4 H4 120.4
C6 C5 C4 120.9(3)
C6 C5 Cl1 120.5(3)
C4 C5 Cl1 118.6(2)
C5 C6 C1 120.4(3)
C5 C6 H6 119.8
C1 C6 H6 119.8
N1 C7 C1 118.3(2)
N1 C7 H7 120.8
C1 C7 H7 120.8
O2 C8 N2 121.4(2)
O2 C8 C9 122.2(2)
N2 C8 C9 116.4(2)
C10 C9 C14 118.8(2)
C10 C9 C8 123.9(2)
C14 C9 C8 117.3(2)
C9 C10 C11 119.9(2)
C9 C10 H10 120.0
C11 C10 H10 120.0
C12 C11 C10 122.3(2)
C12 C11 H11 118.9
C10 C11 H11 118.9
C13 C12 C11 116.8(2)
C13 C12 C15 120.4(2)
C11 C12 C15 122.8(2)
C12 C13 C14 122.1(2)
C12 C13 H13 118.9
C14 C13 H13 118.9
C13 C14 C9 120.0(2)
C13 C14 H14 120.0
C9 C14 H14 120.0
C17 C15 C16 109.8(3)
C17 C15 C18 108.2(3)
C16 C15 C18 107.9(3)
C17 C15 C12 109.6(2)
C16 C15 C12 112.6(2)
C18 C15 C12 108.6(2)
C15 C16 H16A 109.5
C15 C16 H16B 109.5
H16A C16 H16B 109.5
C15 C16 H16C 109.5
H16A C16 H16C 109.5
H16B C16 H16C 109.5
C15 C17 H17A 109.5
C15 C17 H17B 109.5
H17A C17 H17B 109.5
C15 C17 H17C 109.5
H17A C17 H17C 109.5
H17B C17 H17C 109.5
C15 C18 H18A 109.5
C15 C18 H18B 109.5
H18A C18 H18B 109.5
C15 C18 H18C 109.5
H18A C18 H18C 109.5
H18B C18 H18C 109.5
C20 O3 H3 109.6
C20 C19 H19A 109.5
C20 C19 H19B 109.5
H19A C19 H19B 109.5
C20 C19 H19C 109.5
H19A C19 H19C 109.5
H19B C19 H19C 109.5
O3 C20 C19 112.2(4)
O3 C20 H20A 109.2
C19 C20 H20A 109.2
O3 C20 H20B 109.2
C19 C20 H20B 109.2
H20A C20 H20B 107.9

loop_
_geom_bond_atom_site_label_1
_geom_bond_atom_site_label_2
_geom_bond_distance
Br1 C3 1.880(3)
Cl1 C5 1.733(3)
O1 C2 1.338(3)
O1 H1 0.8200
O2 C8 1.221(3)
N1 C7 1.285(3)
N1 N2 1.369(3)
N2 C8 1.362(3)
N2 H2 0.8601
C1 C6 1.392(4)
C1 C2 1.404(4)
C1 C7 1.457(3)
C2 C3 1.402(3)
C3 C4 1.371(4)
C4 C5 1.378(4)
C4 H4 0.9300
C5 C6 1.372(4)
C6 H6 0.9300
C7 H7 0.9300
C8 C9 1.485(3)
C9 C10 1.379(3)
C9 C14 1.385(4)
C10 C11 1.384(3)
C10 H10 0.9300
C11 C12 1.381(4)
C11 H11 0.9300
C12 C13 1.376(4)
C12 C15 1.532(3)
C13 C14 1.385(4)
C13 H13 0.9300
C14 H14 0.9300
C15 C17 1.516(4)
C15 C16 1.519(5)
C15 C18 1.530(4)
C16 H16A 0.9600
C16 H16B 0.9600
C16 H16C 0.9600
C17 H17A 0.9600
C17 H17B 0.9600
C17 H17C 0.9600
C18 H18A 0.9600
C18 H18B 0.9600
C18 H18C 0.9600
O3 C20 1.369(5)
O3 H3 0.8201
C19 C20 1.5362(10)
C19 H19A 0.9600
C19 H19B 0.9600
C19 H19C 0.9600
C20 H20A 0.9700
C20 H20B 0.9700

loop_
_geom_hbond_atom_site_label_D
_geom_hbond_atom_site_label_H
_geom_hbond_atom_site_label_A
_geom_hbond_site_symmetry_A
_geom_hbond_distance_DH
_geom_hbond_distance_HA
_geom_hbond_distance_DA
_geom_hbond_angle_DHA
_geom_hbond_publ_flag
O1 H1 N1 . 0.82 1.86 2.577(3) 145 y
N2 H2 O3 . 0.86 2.10 2.865(3) 147 y
O3 H3 O2 2_766 0.82 1.94 2.755(3) 171 y
C14 H14 O2 2_866 0.93 2.54 3.418(3) 157 y

loop_
_geom_torsion_atom_site_label_1
_geom_torsion_atom_site_label_2
_geom_torsion_atom_site_label_3
_geom_torsion_atom_site_label_4
_geom_torsion
C7 N1 N2 C8 177.0(2)
C6 C1 C2 O1 179.8(2)
C7 C1 C2 O1 -1.4(4)
C6 C1 C2 C3 0.0(4)
C7 C1 C2 C3 178.8(2)
O1 C2 C3 C4 179.9(2)
C1 C2 C3 C4 -0.3(4)
O1 C2 C3 Br1 -0.6(3)
C1 C2 C3 Br1 179.15(19)
C2 C3 C4 C5 0.8(4)
Br1 C3 C4 C5 -178.6(2)
C3 C4 C5 C6 -1.0(4)
C3 C4 C5 Cl1 179.1(2)
C4 C5 C6 C1 0.8(4)
Cl1 C5 C6 C1 -179.4(2)
C2 C1 C6 C5 -0.3(4)
C7 C1 C6 C5 -179.1(2)
N2 N1 C7 C1 -176.7(2)
C6 C1 C7 N1 -178.0(2)
C2 C1 C7 N1 3.2(4)
N1 N2 C8 O2 4.6(4)
N1 N2 C8 C9 -173.9(2)
O2 C8 C9 C10 157.1(3)
N2 C8 C9 C10 -24.4(4)
O2 C8 C9 C14 -21.3(4)
N2 C8 C9 C14 157.2(2)
C14 C9 C10 C11 -0.7(4)
C8 C9 C10 C11 -179.0(2)
C9 C10 C11 C12 -0.8(4)
C10 C11 C12 C13 1.3(4)
C10 C11 C12 C15 -178.6(2)
C11 C12 C13 C14 -0.4(4)
C15 C12 C13 C14 179.5(3)
C12 C13 C14 C9 -1.1(4)
C10 C9 C14 C13 1.6(4)
C8 C9 C14 C13 -180.0(3)
C13 C12 C15 C17 -53.7(4)
C11 C12 C15 C17 126.2(3)
C13 C12 C15 C16 -176.2(3)
C11 C12 C15 C16 3.7(4)
C13 C12 C15 C18 64.3(3)
C11 C12 C15 C18 -115.8(3)

loop_
_cod_related_entry_id
_cod_related_entry_database
_cod_related_entry_code
1 ChemSpider 30657103
